data_7041169
loop_
_publ_author_name
'Sohn, Ah Ram'
'Lim, Kwang Soo'
'Kang, Dong Won'
'Song, Jeong Hwa'
'Koh, Eui Kwan'
'Moon, Dohyun'
'Hong, Chang Seop'

_publ_section_title
;
 Tuning of chain chirality by interchain stacking forces and the
 structure-property relationship in coordination systems constructed by
 meridional Fe(III) cyanide and Mn(III) Schiff bases.
;
_journal_issue 48
_journal_name_full 'Dalton transactions (Cambridge, England : 2003)'
_journal_page_first 19416
_journal_page_last 19427
_journal_paper_doi 10.1039/c6dt03222b
_journal_volume 45
_journal_year 2016
_chemical_formula_sum 'C34 H21 Br3 Fe Mn N8 O3'
_chemical_formula_weight 940.11
_space_group_crystal_system monoclinic
_space_group_IT_number 14
_space_group_name_Hall '-P 2yn'
_space_group_name_H-M_alt 'P 1 21/n 1'
_symmetry_space_group_name_Hall '-P 2yn'
_symmetry_space_group_name_H-M 'P 1 21/n 1'
_atom_sites_solution_hydrogens geom
_atom_sites_solution_primary direct
_atom_sites_solution_secondary difmap
_audit_block_doi 10.5517/ccdc.csd.cc1l8pxg
_audit_creation_method SHELXL-2016/4
_audit_update_record
;
2016-11-02 deposited with the CCDC.
2016-11-11 downloaded from the CCDC.
;
_cell_angle_alpha 90
_cell_angle_beta 96.718(2)
_cell_angle_gamma 90
_cell_formula_units_Z 4
_cell_length_a 10.4788(4)
_cell_length_b 12.8922(4)
_cell_length_c 26.6392(9)
_cell_measurement_reflns_used 17512
_cell_measurement_temperature 296(2)
_cell_measurement_theta_max 19.5205
_cell_measurement_theta_min 2.6955
_cell_volume 3574.1(2)
_computing_cell_refinement 'Bruker SMART APEXll'
_computing_data_collection 'Bruker SMART APEXll'
_computing_data_reduction 'Bruker SAINT'
_computing_molecular_graphics WingX
_computing_publication_material WingX
_computing_structure_refinement 'SHELXL-2016/4 (Sheldrick, 2016)'
_computing_structure_solution SHELXTL
_diffrn_ambient_temperature 296(2)
_diffrn_measured_fraction_theta_full 0.999
_diffrn_measured_fraction_theta_max 0.999
_diffrn_measurement_device_type 'CCD area detector'
_diffrn_measurement_method 'omega scan'
_diffrn_radiation_source 'fine-focus sealed tube'
_diffrn_radiation_type MoK\a
_diffrn_radiation_wavelength 0.71073
_diffrn_reflns_av_R_equivalents 0.0906
_diffrn_reflns_av_unetI/netI 0.0654
_diffrn_reflns_Laue_measured_fraction_full 0.999
_diffrn_reflns_Laue_measured_fraction_max 0.999
_diffrn_reflns_limit_h_max 9
_diffrn_reflns_limit_h_min -9
_diffrn_reflns_limit_k_max 10
_diffrn_reflns_limit_k_min -12
_diffrn_reflns_limit_l_max 25
_diffrn_reflns_limit_l_min -25
_diffrn_reflns_number 16764
_diffrn_reflns_point_group_measured_fraction_full 0.999
_diffrn_reflns_point_group_measured_fraction_max 0.999
_diffrn_reflns_theta_full 19.597
_diffrn_reflns_theta_max 19.597
_diffrn_reflns_theta_min 1.757
_exptl_absorpt_coefficient_mu 4.160
_exptl_absorpt_correction_T_max 0.6811
_exptl_absorpt_correction_T_min 0.5742
_exptl_absorpt_correction_type multi-scan
_exptl_absorpt_process_details SADABS
_exptl_crystal_colour brown
_exptl_crystal_density_diffrn 1.747
_exptl_crystal_density_method 'not measured'
_exptl_crystal_description block
_exptl_crystal_F_000 1844
_exptl_crystal_size_max 0.150
_exptl_crystal_size_mid 0.100
_exptl_crystal_size_min 0.100
_refine_diff_density_max 0.756
_refine_diff_density_min -0.809
_refine_diff_density_rms 0.104
_refine_ls_extinction_method none
_refine_ls_goodness_of_fit_ref 1.053
_refine_ls_hydrogen_treatment constr
_refine_ls_matrix_type full
_refine_ls_number_parameters 416
_refine_ls_number_reflns 3141
_refine_ls_number_restraints 0
_refine_ls_restrained_S_all 1.053
_refine_ls_R_factor_all 0.0773
_refine_ls_R_factor_gt 0.0535
_refine_ls_shift/su_max 2.312
_refine_ls_shift/su_mean 0.025
_refine_ls_structure_factor_coef Fsqd
_refine_ls_weighting_details 'w=1/[\s^2^(Fo^2^)+(0.0577P)^2^+21.2568P] where P=(Fo^2^+2Fc^2^)/3'
_refine_ls_weighting_scheme calc
_refine_ls_wR_factor_gt 0.1219
_refine_ls_wR_factor_ref 0.1324
_reflns_Friedel_coverage 0.000
_reflns_number_gt 2361
_reflns_number_total 3141
_reflns_threshold_expression 'I > 2\s(I)'
_cod_data_source_file c6dt03222b2.cif
_cod_data_source_block complex8
_cod_depositor_comments
;
The following automatic conversions were performed:

'_exptl_absorpt_correction_type' value 'MULTI-SCAN' changed to
'multi-scan' according to
/usr/data/users/saulius/crontab/automatic-downloads/rss-feeds/RSC/lib/dictionaries/cif_core.dic
dictionary named 'cif_core.dic' version 2.4.2 from 2011-04-26.

Automatic conversion script
Id: cif_fix_values 4268 2015-11-12 08:31:59Z antanas 

 Adding full bibliography for 7041162--7041169.cif.
;
_cod_database_code 7041169
_shelx_shelxl_version_number 2016/4
_shelx_space_group_comment
;
The symmetry employed for this shelxl refinement is uniquely defined
by the following loop, which should always be used as a source of
symmetry information in preference to the above space-group names.
They are only intended as comments.
;
_shelx_estimated_absorpt_t_min 0.574
_shelx_estimated_absorpt_t_max 0.681

loop_
_space_group_symop_operation_xyz
'x, y, z'
'-x+1/2, y+1/2, -z+1/2'
'-x, -y, -z'
'x-1/2, -y-1/2, z-1/2'

loop_
_atom_site_label
_atom_site_type_symbol
_atom_site_fract_x
_atom_site_fract_y
_atom_site_fract_z
_atom_site_U_iso_or_equiv
_atom_site_adp_type
_atom_site_occupancy
_atom_site_site_symmetry_order
_atom_site_calc_flag
_atom_site_refinement_flags_posn
_atom_site_refinement_flags_adp
FE1 Fe 0.66772(14) 0.38541(13) 0.84536(6) 0.0206(5) Uani 1 1 d . .
MN1 Mn 0.16877(15) 0.39774(14) 0.83996(6) 0.0233(5) Uani 1 1 d . .
BR1 Br 0.70756(13) 0.67098(11) 0.84216(5) 0.0530(5) Uani 1 1 d . .
BR2 Br 0.03067(12) 0.16069(10) 1.08170(5) 0.0374(4) Uani 1 1 d . .
BR3 Br 0.08891(12) 0.52715(14) 0.56759(5) 0.0579(5) Uani 1 1 d . .
C1 C 0.4906(12) 0.3954(9) 0.8611(4) 0.024(3) Uani 1 1 d . .
C2 C 0.8462(13) 0.3945(9) 0.8318(4) 0.030(3) Uani 1 1 d . .
C3 C 0.7260(13) 0.4668(11) 0.9055(5) 0.049(4) Uani 1 1 d . .
C4 C 0.6164(11) 0.5963(14) 0.7883(5) 0.044(4) Uani 1 1 d . .
C5 C 0.5595(11) 0.6531(11) 0.7491(5) 0.040(4) Uani 1 1 d . .
H5 H 0.565587 0.725047 0.750663 0.049 Uiso 1 1 calc R U
C6 C 0.4932(11) 0.6084(12) 0.7071(5) 0.038(4) Uani 1 1 d . .
H6 H 0.450972 0.647771 0.681059 0.046 Uiso 1 1 calc R U
C7 C 0.4931(11) 0.4970(13) 0.7060(5) 0.044(4) Uani 1 1 d . .
H7 H 0.453974 0.461525 0.677896 0.053 Uiso 1 1 calc R U
C8 C 0.5531(11) 0.4425(10) 0.7481(5) 0.023(3) Uani 1 1 d . .
C9 C 0.5619(12) 0.3292(12) 0.7495(6) 0.038(4) Uani 1 1 d . .
C10 C 0.6423(10) 0.1857(10) 0.8038(5) 0.024(3) Uani 1 1 d . .
C11 C 0.6274(11) 0.1015(13) 0.7730(5) 0.041(4) Uani 1 1 d . .
H11 H 0.599951 0.109217 0.738698 0.049 Uiso 1 1 calc R U
C12 C 0.6533(11) 0.0058(11) 0.7931(6) 0.035(4) Uani 1 1 d . .
H12 H 0.644294 -0.050996 0.771451 0.042 Uiso 1 1 calc R U
C13 C 0.6906(10) -0.0117(10) 0.8416(5) 0.030(3) Uani 1 1 d . .
H13 H 0.705612 -0.079196 0.853142 0.036 Uiso 1 1 calc R U
C14 C 0.7077(10) 0.0732(11) 0.8760(5) 0.034(4) Uani 1 1 d . .
C15 C 0.7416(11) 0.0679(14) 0.9289(6) 0.055(5) Uani 1 1 d . .
H15 H 0.755727 0.004464 0.945166 0.066 Uiso 1 1 calc R U
C16 C 0.7535(12) 0.1618(12) 0.9561(5) 0.008(4) Uani 1 1 d . .
H16 H 0.775331 0.158013 0.990907 0.009 Uiso 1 1 calc R U
C17 C 0.7403(12) 0.2316(19) 0.9408(6) 0.047(5) Uani 1 1 d . .
H17 H 0.752279 0.287335 0.963021 0.056 Uiso 1 1 calc R U
C18 C 0.6842(10) 0.1774(10) 0.8551(4) 0.022(3) Uiso 1 1 d . .
C19 C 0.1241(9) 0.2481(8) 0.9185(4) 0.018(3) Uiso 1 1 d . .
C20 C 0.1147(10) 0.1451(9) 0.9337(4) 0.027(3) Uiso 1 1 d . .
H20 H 0.127290 0.092433 0.910942 0.032 Uiso 1 1 calc R U
C21 C 0.0879(10) 0.1200(10) 0.9802(5) 0.033(3) Uani 1 1 d . .
H21 H 0.081315 0.050546 0.988936 0.039 Uiso 1 1 calc R U
C22 C 0.0698(10) 0.1965(10) 1.0157(4) 0.025(3) Uani 1 1 d . .
C23 C 0.0793(9) 0.2975(11) 1.0028(4) 0.031(3) Uani 1 1 d . .
H23 H 0.067321 0.348120 1.026693 0.037 Uiso 1 1 calc R U
C24 C 0.1071(9) 0.3293(8) 0.9539(4) 0.017(3) Uiso 1 1 d . .
C25 C 0.1110(10) 0.4359(9) 0.9435(4) 0.028(3) Uiso 1 1 d . .
H25 H 0.097161 0.481095 0.969543 0.033 Uiso 1 1 calc R U
C26 C 0.1157(12) 0.5866(9) 0.8914(5) 0.039(3) Uani 1 1 d . .
H26A H 0.139531 0.625117 0.922356 0.047 Uiso 1 1 calc R U
H26B H 0.026214 0.601210 0.879937 0.047 Uiso 1 1 calc R U
C27 C 0.1955(11) 0.6194(10) 0.8530(4) 0.039(4) Uani 1 1 d . .
H27A H 0.284644 0.624633 0.867465 0.047 Uiso 1 1 calc R U
H27B H 0.167665 0.686563 0.839496 0.047 Uiso 1 1 calc R U
C28 C 0.1804(9) 0.5661(10) 0.7656(4) 0.030(3) Uani 1 1 d . .
H28 H 0.188812 0.636138 0.758188 0.036 Uiso 1 1 calc R U
C29 C 0.1676(10) 0.4940(10) 0.7239(4) 0.029(3) Uani 1 1 d . .
C30 C 0.1490(10) 0.5369(12) 0.6753(5) 0.043(4) Uani 1 1 d . .
H30 H 0.152547 0.608441 0.671044 0.051 Uiso 1 1 calc R U
C31 C 0.1257(11) 0.4742(15) 0.6343(5) 0.041(4) Uani 1 1 d . .
C32 C 0.1189(11) 0.3681(14) 0.6403(5) 0.049(4) Uani 1 1 d . .
H32 H 0.100674 0.325503 0.612206 0.059 Uiso 1 1 calc R U
C33 C 0.1396(11) 0.3241(11) 0.6891(5) 0.042(4) Uani 1 1 d . .
H33 H 0.135350 0.252492 0.692809 0.050 Uiso 1 1 calc R U
C34 C 0.1662(10) 0.3864(10) 0.7317(5) 0.029(3) Uiso 1 1 d . .
N1 N 0.3826(10) 0.4031(8) 0.8647(3) 0.032(3) Uani 1 1 d . .
N2 N 0.9516(10) 0.4006(8) 0.8220(4) 0.037(3) Uani 1 1 d . .
N3 N 0.7642(14) 0.5019(10) 0.9437(5) 0.082(5) Uani 1 1 d . .
N4 N 0.6125(9) 0.4937(8) 0.7906(4) 0.032(3) Uani 1 1 d . .
N5 N 0.6216(9) 0.2933(9) 0.7917(4) 0.035(3) Uani 1 1 d . .
N6 N 0.7032(8) 0.2591(8) 0.8858(4) 0.035(3) Uani 1 1 d . .
N7 N 0.1811(8) 0.5400(7) 0.8128(4) 0.026(2) Uiso 1 1 d . .
N8 N 0.1320(8) 0.4765(7) 0.9011(3) 0.024(2) Uani 1 1 d . .
O1 O 0.5095(8) 0.2754(7) 0.7126(3) 0.048(3) Uani 1 1 d . .
O2 O 0.1867(7) 0.3399(6) 0.7760(3) 0.033(2) Uani 1 1 d . .
O3 O 0.1542(6) 0.2686(6) 0.8727(3) 0.027(2) Uani 1 1 d . .

loop_
_atom_site_aniso_label
_atom_site_aniso_U_11
_atom_site_aniso_U_22
_atom_site_aniso_U_33
_atom_site_aniso_U_23
_atom_site_aniso_U_13
_atom_site_aniso_U_12
FE1 0.0135(9) 0.0283(11) 0.0201(10) -0.0029(8) 0.0028(7) -0.0001(8)
MN1 0.0160(10) 0.0326(13) 0.0229(11) 0.0039(9) 0.0088(8) 0.0030(9)
BR1 0.0583(10) 0.0388(10) 0.0595(10) 0.0010(8) -0.0029(8) -0.0044(7)
BR2 0.0464(9) 0.0367(9) 0.0318(8) 0.0146(7) 0.0154(6) 0.0083(7)
BR3 0.0306(8) 0.1181(15) 0.0252(8) 0.0196(9) 0.0043(6) -0.0035(8)
C1 0.023(8) 0.028(8) 0.021(7) 0.000(6) 0.005(6) 0.004(7)
C2 0.044(9) 0.010(8) 0.035(8) 0.003(6) -0.002(7) 0.012(7)
C3 0.064(10) 0.049(11) 0.036(9) -0.016(8) 0.014(8) -0.008(8)
C4 0.031(8) 0.070(13) 0.033(9) -0.001(9) 0.007(7) -0.007(8)
C5 0.012(7) 0.067(11) 0.045(9) 0.030(10) 0.012(7) 0.000(7)
C6 0.019(8) 0.051(12) 0.049(10) 0.035(9) 0.018(7) 0.006(7)
C7 0.018(8) 0.084(14) 0.033(9) 0.004(9) 0.013(7) 0.009(8)
C8 0.024(7) 0.014(9) 0.034(9) 0.000(8) 0.013(7) -0.006(6)
C9 0.020(8) 0.067(14) 0.030(10) 0.008(10) 0.017(7) -0.010(8)
C10 0.020(7) 0.013(9) 0.037(9) 0.005(8) 0.001(6) -0.004(6)
C11 0.025(8) 0.042(11) 0.057(10) -0.005(10) 0.009(7) 0.002(8)
C12 0.024(8) 0.031(11) 0.051(11) -0.021(8) 0.007(7) -0.002(7)
C13 0.022(7) 0.029(9) 0.037(10) 0.007(8) -0.002(7) -0.003(6)
C14 0.019(7) 0.067(11) 0.015(8) -0.001(8) 0.001(6) -0.009(7)
C15 0.013(8) 0.071(14) 0.083(14) 0.045(11) 0.007(8) 0.011(8)
C16 0.002(7) 0.016(9) 0.003(7) 0.009(8) -0.004(5) -0.008(7)
C17 0.000(7) 0.115(19) 0.026(13) -0.056(11) 0.004(7) -0.009(10)
C21 0.025(7) 0.034(9) 0.038(8) 0.018(8) 0.004(6) 0.007(6)
C22 0.025(7) 0.022(9) 0.032(8) 0.019(7) 0.013(6) 0.011(6)
C23 0.013(7) 0.043(11) 0.035(8) 0.002(7) -0.005(6) 0.006(6)
C26 0.054(9) 0.005(9) 0.060(9) 0.005(7) 0.020(8) 0.007(7)
C27 0.038(8) 0.030(9) 0.048(9) 0.015(7) 0.005(7) -0.006(7)
C28 0.016(7) 0.037(9) 0.038(9) 0.005(8) 0.009(6) -0.006(6)
C29 0.013(7) 0.058(10) 0.017(8) 0.005(8) 0.008(6) 0.006(6)
C30 0.027(8) 0.075(12) 0.029(9) 0.010(9) 0.016(7) 0.013(7)
C31 0.019(8) 0.081(14) 0.025(9) 0.007(10) 0.015(6) 0.013(8)
C32 0.028(8) 0.090(16) 0.033(11) -0.018(10) 0.018(7) 0.013(9)
C33 0.039(8) 0.060(11) 0.029(9) -0.001(8) 0.015(7) 0.015(7)
N1 0.021(7) 0.034(7) 0.042(7) 0.000(5) 0.004(5) 0.005(5)
N2 0.023(7) 0.040(8) 0.048(7) 0.003(6) 0.007(6) 0.001(6)
N3 0.163(14) 0.048(10) 0.033(8) -0.011(7) -0.001(8) -0.044(9)
N4 0.024(6) 0.011(7) 0.068(9) 0.008(6) 0.030(6) -0.006(5)
N5 0.021(6) 0.074(11) 0.012(7) -0.005(6) 0.011(5) -0.002(6)
N6 0.019(6) 0.033(7) 0.056(8) -0.001(6) 0.018(5) -0.005(5)
N8 0.027(6) 0.034(7) 0.015(6) 0.007(5) 0.016(4) 0.006(5)
O1 0.048(6) 0.069(7) 0.024(5) -0.012(5) -0.001(5) -0.004(5)
O2 0.027(5) 0.048(6) 0.027(5) 0.001(4) 0.017(4) 0.006(4)
O3 0.022(4) 0.036(6) 0.026(5) 0.000(4) 0.007(4) 0.004(4)

loop_
_atom_type_symbol
_atom_type_description
_atom_type_scat_dispersion_real
_atom_type_scat_dispersion_imag
_atom_type_scat_source
C C 0.0033 0.0016 'International Tables Vol C Tables 4.2.6.8 and 6.1.1.4'
H H 0.0000 0.0000 'International Tables Vol C Tables 4.2.6.8 and 6.1.1.4'
N N 0.0061 0.0033 'International Tables Vol C Tables 4.2.6.8 and 6.1.1.4'
O O 0.0106 0.0060 'International Tables Vol C Tables 4.2.6.8 and 6.1.1.4'
Mn Mn 0.3368 0.7283 'International Tables Vol C Tables 4.2.6.8 and 6.1.1.4'
Fe Fe 0.3463 0.8444 'International Tables Vol C Tables 4.2.6.8 and 6.1.1.4'
Br Br -0.2901 2.4595 'International Tables Vol C Tables 4.2.6.8 and 6.1.1.4'

loop_
_geom_angle_atom_site_label_1
_geom_angle_atom_site_label_2
_geom_angle_atom_site_label_3
_geom_angle
_geom_angle_site_symmetry_3
N5 FE1 C2 93.7(4) .
N5 FE1 C3 173.0(6) .
C2 FE1 C3 84.5(5) .
N5 FE1 C1 92.2(4) .
C2 FE1 C1 172.6(5) .
C3 FE1 C1 90.1(5) .
N5 FE1 N6 84.7(5) .
C2 FE1 N6 91.6(4) .
C3 FE1 N6 88.6(5) .
C1 FE1 N6 93.5(4) .
N5 FE1 N4 82.1(5) .
C2 FE1 N4 91.4(4) .
C3 FE1 N4 104.6(6) .
C1 FE1 N4 85.0(4) .
N6 FE1 N4 166.7(5) .
O2 MN1 O3 95.2(3) .
O2 MN1 N7 91.1(4) .
O3 MN1 N7 173.7(4) .
O2 MN1 N8 170.6(4) .
O3 MN1 N8 92.1(4) .
N7 MN1 N8 81.6(4) .
O2 MN1 N1 94.3(3) .
O3 MN1 N1 91.3(3) .
N7 MN1 N1 88.5(4) .
N8 MN1 N1 91.5(3) .
O2 MN1 N2 91.1(3) 1_455
O3 MN1 N2 88.8(3) 1_455
N7 MN1 N2 90.8(4) 1_455
N8 MN1 N2 83.1(4) 1_455
N1 MN1 N2 174.6(4) 1_455
N1 C1 FE1 172.3(10) .
N2 C2 FE1 177.7(10) .
N3 C3 FE1 170.8(14) .
N4 C4 C5 124.1(13) .
N4 C4 BR1 119.3(11) .
C5 C4 BR1 116.6(13) .
C4 C5 C6 122.4(14) .
C5 C6 C7 115.9(12) .
C8 C7 C6 118.8(13) .
N4 C8 C7 121.8(12) .
N4 C8 C9 115.5(12) .
C7 C8 C9 122.7(14) .
O1 C9 N5 126.3(14) .
O1 C9 C8 120.2(13) .
N5 C9 C8 113.5(14) .
C11 C10 C18 122.2(12) .
C11 C10 N5 129.3(12) .
C18 C10 N5 108.5(11) .
C10 C11 C12 118.9(13) .
C13 C12 C11 124.2(13) .
C12 C13 C14 119.8(12) .
C15 C14 C13 127.0(14) .
C15 C14 C18 115.8(13) .
C13 C14 C18 117.1(11) .
C16 C15 C14 117.9(12) .
C17 C16 C15 124.6(19) .
C16 C17 N6 128(2) .
N6 C18 C10 123.3(12) .
N6 C18 C14 118.9(11) .
C10 C18 C14 117.8(11) .
O3 C19 C20 119.4(10) .
O3 C19 C24 121.6(10) .
C20 C19 C24 119.0(10) .
C21 C20 C19 121.8(11) .
C20 C21 C22 121.0(12) .
C23 C22 C21 119.3(11) .
C23 C22 BR2 119.7(10) .
C21 C22 BR2 121.0(9) .
C22 C23 C24 122.4(12) .
C25 C24 C23 118.3(11) .
C25 C24 C19 125.2(10) .
C23 C24 C19 116.5(10) .
N8 C25 C24 125.7(11) .
N8 C26 C27 110.1(10) .
C26 C27 N7 106.8(10) .
N7 C28 C29 124.5(12) .
C34 C29 C30 121.6(12) .
C34 C29 C28 121.8(11) .
C30 C29 C28 116.6(12) .
C31 C30 C29 120.1(14) .
C30 C31 C32 120.2(13) .
C30 C31 BR3 122.4(13) .
C32 C31 BR3 117.3(12) .
C31 C32 C33 120.1(13) .
C34 C33 C32 120.9(14) .
O2 C34 C33 117.6(12) .
O2 C34 C29 125.3(11) .
C33 C34 C29 117.1(12) .
C1 N1 MN1 157.5(9) .
C2 N2 MN1 154.5(9) 1_655
C4 N4 C8 116.7(11) .
C4 N4 FE1 134.7(10) .
C8 N4 FE1 108.5(8) .
C9 N5 C10 125.5(11) .
C9 N5 FE1 119.1(11) .
C10 N5 FE1 115.0(8) .
C18 N6 C17 114.4(12) .
C18 N6 FE1 108.2(8) .
C17 N6 FE1 137.4(11) .
C28 N7 C27 120.7(10) .
C28 N7 MN1 126.8(9) .
C27 N7 MN1 112.5(7) .
C25 N8 C26 121.8(10) .
C25 N8 MN1 125.4(8) .
C26 N8 MN1 112.5(7) .
C34 O2 MN1 127.2(8) .
C19 O3 MN1 129.9(7) .

loop_
_geom_bond_atom_site_label_1
_geom_bond_atom_site_label_2
_geom_bond_distance
_geom_bond_site_symmetry_2
FE1 N5 1.878(10) .
FE1 C2 1.949(15) .
FE1 C3 1.953(15) .
FE1 C1 1.954(13) .
FE1 N6 1.964(10) .
FE1 N4 2.053(10) .
MN1 O2 1.888(7) .
MN1 O3 1.895(8) .
MN1 N7 1.982(10) .
MN1 N8 1.995(9) .
MN1 N1 2.261(10) .
MN1 N2 2.271(11) 1_455
BR1 C4 1.890(13) .
BR2 C22 1.909(11) .
BR3 C31 1.899(13) .
C1 N1 1.151(12) .
C2 N2 1.167(13) .
C3 N3 1.143(15) .
C4 N4 1.325(16) .
C4 C5 1.356(17) .
C5 C6 1.372(17) .
C6 C7 1.436(18) .
C7 C8 1.408(17) .
C8 N4 1.393(15) .
C8 C9 1.464(17) .
C9 O1 1.274(15) .
C9 N5 1.305(15) .
C10 C11 1.358(16) .
C10 C18 1.389(15) .
C10 N5 1.435(15) .
C11 C12 1.361(17) .
C12 C13 1.324(16) .
C13 C14 1.426(17) .
C14 C15 1.412(17) .
C14 C18 1.464(17) .
C15 C16 1.41(2) .
C16 C17 0.991(19) .
C17 N6 1.513(18) .
C18 N6 1.335(14) .
C19 O3 1.321(12) .
C19 C20 1.395(14) .
C19 C24 1.434(14) .
C20 C21 1.343(15) .
C21 C22 1.393(16) .
C22 C23 1.354(15) .
C23 C24 1.427(15) .
C24 C25 1.403(15) .
C25 N8 1.287(13) .
C26 N8 1.450(14) .
C26 C27 1.457(15) .
C27 N7 1.476(14) .
C28 N7 1.302(13) .
C28 C29 1.442(16) .
C29 C34 1.403(16) .
C29 C30 1.402(16) .
C30 C31 1.358(18) .
C31 C32 1.380(18) .
C32 C33 1.411(17) .
C33 C34 1.392(16) .
C34 O2 1.321(13) .
N2 MN1 2.271(11) 1_655
